data_4120449
loop_
_publ_author_name
'Geng, Weizhi'
'Wei, Junnian'
'Zhang, Wen-Xiong'
'Xi, Zhenfeng'

_publ_section_title
;
 Isolable and well-defined butadienyl organocopper(i) aggregates: facile
 synthesis, structural characterization, and reaction chemistry.
;
_journal_issue 2
_journal_name_full 'Journal of the American Chemical Society'
_journal_page_first 610
_journal_page_last 613
_journal_paper_doi 10.1021/ja4114243
_journal_volume 136
_journal_year 2014
_chemical_formula_moiety 'C48 H80 Cu8'
_chemical_formula_sum 'C48 H80 Cu8'
_chemical_formula_weight 1165.44
_chemical_name_systematic
;
 ? 
;
_space_group_crystal_system monoclinic
_space_group_IT_number 14
_space_group_name_Hall '-P 2yn'
_space_group_name_H-M_alt 'P 1 21/n 1'
_symmetry_space_group_name_Hall '-P 2yn'
_symmetry_space_group_name_H-M 'P 1 21/n 1'
_atom_sites_solution_hydrogens geom
_atom_sites_solution_primary direct
_atom_sites_solution_secondary difmap
_audit_creation_date 2013-10-31
_audit_creation_method
;
  Olex2 1.2
  (compiled Dec  5 2012 16:20:19, GUI svn.r4385)
;
_cell_angle_alpha 90.00
_cell_angle_beta 108.433(9)
_cell_angle_gamma 90.00
_cell_formula_units_Z 4
_cell_length_a 18.6062(14)
_cell_length_b 14.6470(9)
_cell_length_c 18.6560(16)
_cell_measurement_temperature 180(2)
_cell_volume 4823.4(7)
_computing_molecular_graphics
;
O. V. Dolomanov, L. J. Bourhis, R. J. Gildea, J. A. K. Howard and H. Puschmann,
OLEX2: a complete structure solution, refinement and analysis program.
J. Appl. Cryst. (2009). 42, 339-341.
;
_computing_publication_material
;
O. V. Dolomanov, L. J. Bourhis, R. J. Gildea, J. A. K. Howard and H. Puschmann,
OLEX2: a complete structure solution, refinement and analysis program.
J. Appl. Cryst. (2009). 42, 339-341.
;
_computing_structure_refinement
;
SHELXL, G.M. Sheldrick, Acta Cryst.
(2008). A64, 112-122
;
_computing_structure_solution 'SHELXS-97 (Sheldrick, 1990)'
_diffrn_ambient_temperature 180.0
_diffrn_measured_fraction_theta_full 0.998
_diffrn_measured_fraction_theta_max 0.998
_diffrn_radiation_monochromator graphite
_diffrn_radiation_type MoK\a
_diffrn_radiation_wavelength 0.71073
_diffrn_reflns_av_R_equivalents 0.0360
_diffrn_reflns_av_unetI/netI 0.0403
_diffrn_reflns_limit_h_max 22
_diffrn_reflns_limit_h_min -16
_diffrn_reflns_limit_k_max 17
_diffrn_reflns_limit_k_min -18
_diffrn_reflns_limit_l_max 23
_diffrn_reflns_limit_l_min -22
_diffrn_reflns_number 30158
_diffrn_reflns_theta_full 26.02
_diffrn_reflns_theta_max 26.02
_diffrn_reflns_theta_min 2.78
_diffrn_source 'fine-focus sealed tube'
_exptl_absorpt_coefficient_mu 3.487
_exptl_absorpt_correction_T_max 0.7219
_exptl_absorpt_correction_T_min 0.7219
_exptl_absorpt_correction_type multi-scan
_exptl_crystal_colour 'light red'
_exptl_crystal_colour_modifier light
_exptl_crystal_colour_primary red
_exptl_crystal_density_diffrn 1.605
_exptl_crystal_density_method 'not measured'
_exptl_crystal_description block
_exptl_crystal_F_000 2400
_exptl_crystal_size_max 0.1
_exptl_crystal_size_mid 0.1
_exptl_crystal_size_min 0.1
_refine_diff_density_max 0.369
_refine_diff_density_min -0.366
_refine_diff_density_rms 0.078
_refine_ls_extinction_method none
_refine_ls_goodness_of_fit_ref 1.039
_refine_ls_hydrogen_treatment mixed
_refine_ls_matrix_type full
_refine_ls_number_parameters 521
_refine_ls_number_reflns 9476
_refine_ls_number_restraints 0
_refine_ls_restrained_S_all 1.039
_refine_ls_R_factor_all 0.0410
_refine_ls_R_factor_gt 0.0274
_refine_ls_shift/su_max 0.001
_refine_ls_shift/su_mean 0.000
_refine_ls_structure_factor_coef Fsqd
_refine_ls_weighting_details 'calc w=1/[\s^2^(Fo^2^)+(0.0221P)^2^+1.1643P] where P=(Fo^2^+2Fc^2^)/3'
_refine_ls_weighting_scheme calc
_refine_ls_wR_factor_gt 0.0566
_refine_ls_wR_factor_ref 0.0618
_reflns_number_gt 7720
_reflns_number_total 9476
_reflns_threshold_expression >2sigma(I)
_cod_data_source_file ja4114243_si_002.cif
_cod_data_source_block 2b
_cod_original_cell_volume 4823.4(6)
_cod_database_code 4120449
_olex2_refinement_description
;
1. Others
 Fixed Uiso: H5A(0.033) H5B(0.033) H6A(0.059) H6B(0.059) H6C(0.059) H7A(0.041)
 H7B(0.041) H8A(0.07) H8B(0.07) H8C(0.07) H9A(0.035) H9B(0.035) H10A(0.054)
 H10B(0.054) H10C(0.054) H11A(0.029) H11B(0.029) H12A(0.051) H12B(0.051)
 H12C(0.051) H17A(0.037) H17B(0.037) H18A(0.084) H18B(0.084) H18C(0.084)
 H19A(0.048) H19B(0.048) H20A(0.083) H20B(0.083) H20C(0.083) H21A(0.043)
 H21B(0.043) H22A(0.081) H22B(0.081) H22C(0.081) H23A(0.036) H23B(0.036)
 H24A(0.083) H24B(0.083) H24C(0.083) H29A(0.041) H29B(0.041) H30A(0.091)
 H30B(0.091) H30C(0.091) H31A(0.05) H31B(0.05) H32A(0.078) H32B(0.078)
 H32C(0.078) H33A(0.055) H33B(0.055) H34A(0.077) H34B(0.077) H34C(0.077)
 H35A(0.035) H35B(0.035) H36A(0.072) H36B(0.072) H36C(0.072) H41A(0.04)
 H41B(0.04) H42A(0.062) H42B(0.062) H42C(0.062) H43A(0.044) H43B(0.044)
 H44A(0.062) H44B(0.062) H44C(0.062) H45A(0.036) H45B(0.036) H46A(0.048)
 H46B(0.048) H46C(0.048) H47A(0.03) H47B(0.03) H48A(0.05) H48B(0.05) H48C(0.05)
 Fixed X: H5A(0.3593) H5B(0.4196) H6A(0.2917) H6B(0.3454) H6C(0.288)
 H7A(0.4972) H7B(0.5113) H8A(0.6263) H8B(0.6152) H8C(0.6293) H9A(0.5134)
 H9B(0.5344) H10A(0.4086) H10B(0.4126) H10C(0.3841) H11A(0.5494) H11B(0.6013)
 H12A(0.6438) H12B(0.695) H12C(0.6805) H17A(0.4798) H17B(0.5643) H18A(0.5118)
 H18B(0.5007) H18C(0.5842) H19A(0.6697) H19B(0.7173) H20A(0.7922) H20B(0.7896)
 H20C(0.7386) H21A(0.7617) H21B(0.7368) H22A(0.6587) H22B(0.626) H22C(0.7025)
 H23A(0.7073) H23B(0.7382) H24A(0.8284) H24B(0.8383) H24C(0.7958) H29A(0.2974)
 H29B(0.337) H30A(0.3047) H30B(0.3466) H30C(0.3951) H31A(0.3081) H31B(0.3663)
 H32A(0.2944) H32B(0.3337) H32C(0.3835) H33A(0.5671) H33B(0.4801) H34A(0.4606)
 H34B(0.5355) H34C(0.5422) H35A(0.6374) H35B(0.6436) H36A(0.5612) H36B(0.5626)
 H36C(0.6386) H41A(0.2467) H41B(0.202) H42A(0.1821) H42B(0.271) H42C(0.2218)
 H43A(0.2302) H43B(0.2387) H44A(0.333) H44B(0.252) H44C(0.3169) H45A(0.3138)
 H45B(0.3996) H46A(0.3309) H46B(0.4163) H46C(0.3473) H47A(0.5075) H47B(0.5705)
 H48A(0.521) H48B(0.4623) H48C(0.5513)
 Fixed Y: H5A(0.3664) H5B(0.435) H6A(0.4921) H6B(0.5618) H6C(0.4978)
 H7A(0.526) H7B(0.6107) H8A(0.5649) H8B(0.464) H8C(0.5476) H9A(0.6363)
 H9B(0.6584) H10A(0.6513) H10B(0.7158) H10C(0.6126) H11A(0.5488) H11B(0.4601)
 H12A(0.6186) H12B(0.5286) H12C(0.5888) H17A(0.303) H17B(0.3291) H18A(0.222)
 H18B(0.151) H18C(0.1791) H19A(0.2916) H19B(0.2043) H20A(0.3393) H20B(0.2934)
 H20C(0.3811) H21A(0.1329) H21B(0.0973) H22A(0.0614) H22B(0.033) H22C(-0.0124)
 H23A(0.2495) H23B(0.1652) H24A(0.2606) H24B(0.2679) H24C(0.3473) H29A(0.0805)
 H29B(0.1451) H30A(0.0089) H30B(-0.0501) H30C(0.0111) H31A(-0.0015) H31B(-
 0.0805) H32A(-0.0268) H32B(0.071) H32C(-0.0159) H33A(-0.0893) H33B(-0.1165)
 H34A(-0.121) H34B(-0.1792) H34C(-0.0778) H35A(0.0051) H35B(0.1026) H36A(-
 0.0495) H36B(0.0488) H36C(-0.0105) H41A(0.1792) H41B(0.2656) H42A(0.2493)
 H42B(0.262) H42C(0.345) H43A(0.3042) H43B(0.2048) H44A(0.171) H44B(0.192)
 H44C(0.2682) H45A(0.4111) H45B(0.4327) H46A(0.4936) H46B(0.5159) H46C(0.5577)
 H47A(0.3972) H47B(0.3287) H48A(0.2106) H48B(0.2826) H48C(0.2953)
 Fixed Z: H5A(0.544) H5B(0.528) H6A(0.4781) H6B(0.5373) H6C(0.5625)
 H7A(0.5649) H7B(0.6217) H8A(0.6071) H8B(0.6347) H8C(0.6927) H9A(0.8129)
 H9B(0.738) H10A(0.6644) H10B(0.7348) H10C(0.7335) H11A(0.8982) H11B(0.9245)
 H12A(0.8571) H12B(0.8778) H12C(0.9435) H17A(0.5252) H17B(0.5285) H18A(0.4314)
 H18B(0.4923) H18C(0.4934) H19A(0.5677) H19B(0.6071) H20A(0.6311) H20B(0.7081)
 H20C(0.6752) H21A(0.7206) H21B(0.7903) H22A(0.6355) H22B(0.702) H22C(0.6971)
 H23A(0.9152) H23B(0.8786) H24A(0.8515) H24B(0.9397) H24C(0.8833) H29A(0.6134)
 H29B(0.5674) H30A(0.4998) H30B(0.5734) H30C(0.5344) H31A(0.6965) H31B(0.7367)
 H32A(0.8139) H32B(0.8175) H32C(0.855) H33A(0.8244) H33B(0.8075) H34A(0.6796)
 H34B(0.7191) H34C(0.69) H35A(0.8777) H35B(0.9179) H36A(0.9475) H36B(0.9854)
 H36C(1.0045) H41A(0.6921) H41B(0.7088) H42A(0.5776) H42B(0.5921) H42C(0.6073)
 H43A(0.8503) H43B(0.819) H44A(0.9363) H44B(0.9457) H44C(0.9672) H45A(0.9136)
 H45B(0.9627) H46A(0.8109) H46B(0.8606) H46C(0.8838) H47A(0.9894) H47B(0.9785)
 H48A(1.0389) H48B(1.0533) H48C(1.0945)
;

loop_
_space_group_symop_id
_space_group_symop_operation_xyz
1 'x, y, z'
2 '-x+1/2, y+1/2, -z+1/2'
3 '-x, -y, -z'
4 'x-1/2, -y-1/2, z-1/2'

loop_
_atom_site_label
_atom_site_type_symbol
_atom_site_fract_x
_atom_site_fract_y
_atom_site_fract_z
_atom_site_U_iso_or_equiv
_atom_site_adp_type
_atom_site_occupancy
_atom_site_symmetry_multiplicity
_atom_site_calc_flag
_atom_site_refinement_flags
Cu1 Cu 0.504128(17) 0.32984(2) 0.678707(18) 0.01968(8) Uani 1 1 d .
Cu2 Cu 0.374880(16) 0.36348(2) 0.698216(18) 0.01915(8) Uani 1 1 d .
Cu3 Cu 0.411488(17) 0.20543(2) 0.734544(18) 0.02164(8) Uani 1 1 d .
Cu4 Cu 0.490654(18) 0.16806(2) 0.647162(18) 0.02196(8) Uani 1 1 d .
Cu5 Cu 0.612286(16) 0.36174(2) 0.796755(18) 0.01893(8) Uani 1 1 d .
Cu6 Cu 0.567958(17) 0.19375(2) 0.781180(18) 0.02082(8) Uani 1 1 d .
Cu7 Cu 0.495434(17) 0.18951(2) 0.868892(18) 0.01941(8) Uani 1 1 d .
Cu8 Cu 0.487712(17) 0.35182(2) 0.814981(18) 0.01889(8) Uani 1 1 d .
C1 C 0.42388(14) 0.43448(16) 0.64064(14) 0.0201(6) Uani 1 1 d .
C2 C 0.48414(14) 0.49215(17) 0.66777(15) 0.0206(6) Uani 1 1 d .
C3 C 0.51447(13) 0.52127(17) 0.74928(14) 0.0185(6) Uani 1 1 d .
C4 C 0.55255(13) 0.46747(16) 0.80752(14) 0.0192(6) Uani 1 1 d .
C5 C 0.38284(15) 0.42748(18) 0.55601(15) 0.0276(6) Uani 1 1 d .
H5A H 0.3593 0.3664 0.5440 0.033 Uiso 1 1 calc R
H5B H 0.4196 0.4350 0.5280 0.033 Uiso 1 1 calc R
C6 C 0.32142(17) 0.5015(2) 0.53121(17) 0.0393(8) Uani 1 1 d .
H6A H 0.2917 0.4921 0.4781 0.059 Uiso 1 1 calc R
H6B H 0.3454 0.5618 0.5373 0.059 Uiso 1 1 calc R
H6C H 0.2880 0.4978 0.5625 0.059 Uiso 1 1 calc R
C7 C 0.52095(16) 0.5447(2) 0.61812(17) 0.0338(7) Uani 1 1 d .
H7A H 0.4972 0.5260 0.5649 0.041 Uiso 1 1 calc R
H7B H 0.5113 0.6107 0.6217 0.041 Uiso 1 1 calc R
C8 C 0.60534(17) 0.5289(2) 0.64006(18) 0.0466(9) Uani 1 1 d .
H8A H 0.6263 0.5649 0.6071 0.070 Uiso 1 1 calc R
H8B H 0.6152 0.4640 0.6347 0.070 Uiso 1 1 calc R
H8C H 0.6293 0.5476 0.6927 0.070 Uiso 1 1 calc R
C9 C 0.50011(15) 0.62239(17) 0.75832(17) 0.0294(7) Uani 1 1 d .
H9A H 0.5134 0.6363 0.8129 0.035 Uiso 1 1 calc R
H9B H 0.5344 0.6584 0.7380 0.035 Uiso 1 1 calc R
C10 C 0.41916(16) 0.65326(19) 0.71929(18) 0.0357(7) Uani 1 1 d .
H10A H 0.4086 0.6513 0.6644 0.054 Uiso 1 1 calc R
H10B H 0.4126 0.7158 0.7348 0.054 Uiso 1 1 calc R
H10C H 0.3841 0.6126 0.7335 0.054 Uiso 1 1 calc R
C11 C 0.58750(14) 0.50957(17) 0.88643(15) 0.0238(6) Uani 1 1 d .
H11A H 0.5494 0.5488 0.8982 0.029 Uiso 1 1 calc R
H11B H 0.6013 0.4601 0.9245 0.029 Uiso 1 1 calc R
C12 C 0.65804(15) 0.5665(2) 0.89169(17) 0.0342(7) Uani 1 1 d .
H12A H 0.6438 0.6186 0.8571 0.051 Uiso 1 1 calc R
H12B H 0.6950 0.5286 0.8778 0.051 Uiso 1 1 calc R
H12C H 0.6805 0.5888 0.9435 0.051 Uiso 1 1 calc R
C13 C 0.56095(15) 0.25040(17) 0.62007(15) 0.0242(6) Uani 1 1 d .
C14 C 0.63622(15) 0.24160(17) 0.65567(16) 0.0234(6) Uani 1 1 d .
C15 C 0.67189(14) 0.20663(18) 0.73471(16) 0.0251(6) Uani 1 1 d .
C16 C 0.67391(13) 0.25603(17) 0.79782(15) 0.0225(6) Uani 1 1 d .
C17 C 0.53202(16) 0.2792(2) 0.53692(15) 0.0311(7) Uani 1 1 d .
H17A H 0.4798 0.3030 0.5252 0.037 Uiso 1 1 calc R
H17B H 0.5643 0.3291 0.5285 0.037 Uiso 1 1 calc R
C18 C 0.5322(2) 0.2009(2) 0.48382(19) 0.0560(10) Uani 1 1 d .
H18A H 0.5118 0.2220 0.4314 0.084 Uiso 1 1 calc R
H18B H 0.5007 0.1510 0.4923 0.084 Uiso 1 1 calc R
H18C H 0.5842 0.1791 0.4934 0.084 Uiso 1 1 calc R
C19 C 0.69534(17) 0.2626(2) 0.61710(18) 0.0401(8) Uani 1 1 d .
H19A H 0.6697 0.2916 0.5677 0.048 Uiso 1 1 calc R
H19B H 0.7173 0.2043 0.6071 0.048 Uiso 1 1 calc R
C20 C 0.75969(19) 0.3246(2) 0.6619(2) 0.0553(10) Uani 1 1 d .
H20A H 0.7922 0.3393 0.6311 0.083 Uiso 1 1 calc R
H20B H 0.7896 0.2934 0.7081 0.083 Uiso 1 1 calc R
H20C H 0.7386 0.3811 0.6752 0.083 Uiso 1 1 calc R
C21 C 0.71750(17) 0.11893(19) 0.73737(18) 0.0359(7) Uani 1 1 d .
H21A H 0.7617 0.1329 0.7206 0.043 Uiso 1 1 calc R
H21B H 0.7368 0.0973 0.7903 0.043 Uiso 1 1 calc R
C22 C 0.6722(2) 0.0437(2) 0.6887(2) 0.0538(10) Uani 1 1 d .
H22A H 0.6587 0.0614 0.6355 0.081 Uiso 1 1 calc R
H22B H 0.6260 0.0330 0.7020 0.081 Uiso 1 1 calc R
H22C H 0.7025 -0.0124 0.6971 0.081 Uiso 1 1 calc R
C23 C 0.72942(15) 0.23196(19) 0.87541(16) 0.0296(7) Uani 1 1 d .
H23A H 0.7073 0.2495 0.9152 0.036 Uiso 1 1 calc R
H23B H 0.7382 0.1652 0.8786 0.036 Uiso 1 1 calc R
C24 C 0.80472(18) 0.2814(2) 0.8887(2) 0.0550(10) Uani 1 1 d .
H24A H 0.8284 0.2606 0.8515 0.083 Uiso 1 1 calc R
H24B H 0.8383 0.2679 0.9397 0.083 Uiso 1 1 calc R
H24C H 0.7958 0.3473 0.8833 0.083 Uiso 1 1 calc R
C25 C 0.41395(15) 0.09220(17) 0.66552(16) 0.0249(6) Uani 1 1 d .
C26 C 0.41991(15) 0.04090(17) 0.72835(16) 0.0268(6) Uani 1 1 d .
C27 C 0.49441(16) 0.02073(17) 0.78775(16) 0.0278(6) Uani 1 1 d .
C28 C 0.53833(14) 0.08151(17) 0.83684(15) 0.0220(6) Uani 1 1 d .
C29 C 0.34251(16) 0.0877(2) 0.59661(17) 0.0345(7) Uani 1 1 d .
H29A H 0.2974 0.0805 0.6134 0.041 Uiso 1 1 calc R
H29B H 0.3370 0.1451 0.5674 0.041 Uiso 1 1 calc R
C30 C 0.3477(2) 0.0072(2) 0.5466(2) 0.0608(11) Uani 1 1 d .
H30A H 0.3047 0.0089 0.4998 0.091 Uiso 1 1 calc R
H30B H 0.3466 -0.0501 0.5734 0.091 Uiso 1 1 calc R
H30C H 0.3951 0.0111 0.5344 0.091 Uiso 1 1 calc R
C31 C 0.35476(18) -0.0148(2) 0.73876(18) 0.0413(8) Uani 1 1 d .
H31A H 0.3081 -0.0015 0.6965 0.050 Uiso 1 1 calc R
H31B H 0.3663 -0.0805 0.7367 0.050 Uiso 1 1 calc R
C32 C 0.3403(2) 0.0051(2) 0.8129(2) 0.0518(9) Uani 1 1 d .
H32A H 0.2944 -0.0268 0.8139 0.078 Uiso 1 1 calc R
H32B H 0.3337 0.0710 0.8175 0.078 Uiso 1 1 calc R
H32C H 0.3835 -0.0159 0.8550 0.078 Uiso 1 1 calc R
C33 C 0.5154(2) -0.08068(19) 0.78853(19) 0.0461(9) Uani 1 1 d .
H33A H 0.5671 -0.0893 0.8244 0.055 Uiso 1 1 calc R
H33B H 0.4801 -0.1165 0.8075 0.055 Uiso 1 1 calc R
C34 C 0.5132(2) -0.1179(2) 0.7127(2) 0.0514(10) Uani 1 1 d .
H34A H 0.4606 -0.1210 0.6796 0.077 Uiso 1 1 calc R
H34B H 0.5355 -0.1792 0.7191 0.077 Uiso 1 1 calc R
H34C H 0.5422 -0.0778 0.6900 0.077 Uiso 1 1 calc R
C35 C 0.60983(15) 0.04959(18) 0.89926(16) 0.0295(7) Uani 1 1 d .
H35A H 0.6374 0.0051 0.8777 0.035 Uiso 1 1 calc R
H35B H 0.6436 0.1026 0.9179 0.035 Uiso 1 1 calc R
C36 C 0.59144(19) 0.0057(2) 0.96496(18) 0.0481(9) Uani 1 1 d .
H36A H 0.5612 -0.0495 0.9475 0.072 Uiso 1 1 calc R
H36B H 0.5626 0.0488 0.9854 0.072 Uiso 1 1 calc R
H36C H 0.6386 -0.0105 1.0045 0.072 Uiso 1 1 calc R
C37 C 0.31928(14) 0.28466(17) 0.74579(16) 0.0246(6) Uani 1 1 d .
C38 C 0.32707(14) 0.29023(17) 0.82021(15) 0.0210(6) Uani 1 1 d .
C39 C 0.39166(15) 0.33566(16) 0.87945(15) 0.0211(6) Uani 1 1 d .
C40 C 0.46217(14) 0.29797(16) 0.90801(14) 0.0195(6) Uani 1 1 d .
C41 C 0.24451(15) 0.2467(2) 0.69089(16) 0.0336(7) Uani 1 1 d .
H41A H 0.2467 0.1792 0.6921 0.040 Uiso 1 1 calc R
H41B H 0.2020 0.2656 0.7088 0.040 Uiso 1 1 calc R
C42 C 0.22845(17) 0.2786(2) 0.60978(18) 0.0417(8) Uani 1 1 d .
H42A H 0.1821 0.2493 0.5776 0.062 Uiso 1 1 calc R
H42B H 0.2710 0.2620 0.5921 0.062 Uiso 1 1 calc R
H42C H 0.2218 0.3450 0.6073 0.062 Uiso 1 1 calc R
C43 C 0.26670(16) 0.2543(2) 0.85233(18) 0.0366(7) Uani 1 1 d .
H43A H 0.2302 0.3042 0.8503 0.044 Uiso 1 1 calc R
H43B H 0.2387 0.2048 0.8190 0.044 Uiso 1 1 calc R
C44 C 0.29459(18) 0.2182(2) 0.93245(18) 0.0412(8) Uani 1 1 d .
H44A H 0.3330 0.1710 0.9363 0.062 Uiso 1 1 calc R
H44B H 0.2520 0.1920 0.9457 0.062 Uiso 1 1 calc R
H44C H 0.3169 0.2682 0.9672 0.062 Uiso 1 1 calc R
C45 C 0.36547(16) 0.42125(18) 0.91076(16) 0.0302(7) Uani 1 1 d .
H45A H 0.3138 0.4111 0.9136 0.036 Uiso 1 1 calc R
H45B H 0.3996 0.4327 0.9627 0.036 Uiso 1 1 calc R
C46 C 0.36494(16) 0.50448(18) 0.86224(18) 0.0323(7) Uani 1 1 d .
H46A H 0.3309 0.4936 0.8109 0.048 Uiso 1 1 calc R
H46B H 0.4163 0.5159 0.8606 0.048 Uiso 1 1 calc R
H46C H 0.3473 0.5577 0.8838 0.048 Uiso 1 1 calc R
C47 C 0.51840(15) 0.33245(18) 0.98150(15) 0.0247(6) Uani 1 1 d .
H47A H 0.5075 0.3972 0.9894 0.030 Uiso 1 1 calc R
H47B H 0.5705 0.3287 0.9785 0.030 Uiso 1 1 calc R
C48 C 0.51274(17) 0.2751(2) 1.04803(16) 0.0333(7) Uani 1 1 d .
H48A H 0.5210 0.2106 1.0389 0.050 Uiso 1 1 calc R
H48B H 0.4623 0.2826 1.0533 0.050 Uiso 1 1 calc R
H48C H 0.5513 0.2953 1.0945 0.050 Uiso 1 1 calc R

loop_
_atom_site_aniso_label
_atom_site_aniso_U_11
_atom_site_aniso_U_22
_atom_site_aniso_U_33
_atom_site_aniso_U_23
_atom_site_aniso_U_13
_atom_site_aniso_U_12
Cu1 0.02035(17) 0.01937(16) 0.01898(18) -0.00162(14) 0.00575(14) 0.00326(12)
Cu2 0.01729(16) 0.02089(16) 0.01852(18) -0.00146(14) 0.00458(13) -0.00048(12)
Cu3 0.02327(17) 0.01950(17) 0.02093(19) -0.00289(14) 0.00527(14) -0.00026(12)
Cu4 0.02514(18) 0.02052(17) 0.02004(19) -0.00252(14) 0.00686(14) 0.00099(13)
Cu5 0.01830(16) 0.01883(16) 0.01890(18) -0.00036(13) 0.00479(13) 0.00194(12)
Cu6 0.02129(17) 0.02075(17) 0.02057(19) 0.00049(14) 0.00684(14) 0.00022(12)
Cu7 0.02058(17) 0.01838(16) 0.01918(18) -0.00006(13) 0.00618(14) 0.00106(12)
Cu8 0.01920(17) 0.01930(16) 0.01808(18) -0.00026(13) 0.00578(13) -0.00225(12)
C1 0.0225(14) 0.0199(13) 0.0170(15) -0.0012(11) 0.0049(11) 0.0073(10)
C2 0.0224(14) 0.0212(13) 0.0193(15) 0.0066(11) 0.0084(11) 0.0067(10)
C3 0.0162(13) 0.0193(13) 0.0221(15) -0.0008(11) 0.0093(11) -0.0010(10)
C4 0.0202(13) 0.0199(13) 0.0203(15) -0.0009(12) 0.0104(11) -0.0016(10)
C5 0.0279(15) 0.0309(15) 0.0216(16) 0.0022(13) 0.0044(12) 0.0034(12)
C6 0.0358(18) 0.0484(19) 0.0277(18) 0.0047(15) 0.0017(14) 0.0142(14)
C7 0.0378(17) 0.0405(18) 0.0259(17) 0.0077(14) 0.0139(14) -0.0042(13)
C8 0.0325(18) 0.079(3) 0.0307(19) 0.0091(18) 0.0131(15) -0.0156(17)
C9 0.0318(16) 0.0176(14) 0.0376(19) -0.0004(13) 0.0093(14) 0.0023(11)
C10 0.0334(17) 0.0267(15) 0.049(2) 0.0062(15) 0.0156(15) 0.0124(12)
C11 0.0272(15) 0.0218(14) 0.0238(15) -0.0013(12) 0.0102(12) -0.0034(11)
C12 0.0258(16) 0.0460(18) 0.0299(18) -0.0048(15) 0.0077(13) -0.0086(13)
C13 0.0309(16) 0.0216(14) 0.0236(16) -0.0027(12) 0.0133(12) 0.0038(11)
C14 0.0262(15) 0.0208(13) 0.0285(16) -0.0013(12) 0.0162(12) 0.0036(11)
C15 0.0186(14) 0.0262(14) 0.0328(17) 0.0023(13) 0.0114(12) 0.0051(11)
C16 0.0127(13) 0.0260(14) 0.0291(16) 0.0033(12) 0.0067(11) 0.0008(10)
C17 0.0336(16) 0.0390(17) 0.0240(16) 0.0008(13) 0.0137(13) 0.0103(13)
C18 0.078(3) 0.061(2) 0.027(2) -0.0084(17) 0.0139(18) 0.016(2)
C19 0.0337(17) 0.051(2) 0.041(2) 0.0065(16) 0.0198(15) 0.0025(14)
C20 0.040(2) 0.061(2) 0.070(3) 0.008(2) 0.0252(19) -0.0113(17)
C21 0.0355(17) 0.0357(17) 0.041(2) 0.0060(15) 0.0189(15) 0.0165(13)
C22 0.064(2) 0.0296(18) 0.077(3) -0.0071(19) 0.036(2) 0.0079(16)
C23 0.0259(15) 0.0309(16) 0.0294(17) 0.0063(13) 0.0052(13) 0.0059(12)
C24 0.038(2) 0.060(2) 0.052(2) 0.0176(19) -0.0080(17) -0.0116(16)
C25 0.0274(15) 0.0176(13) 0.0284(17) -0.0092(12) 0.0069(12) -0.0014(11)
C26 0.0317(16) 0.0188(14) 0.0297(17) -0.0093(13) 0.0096(13) -0.0080(11)
C27 0.0405(17) 0.0166(14) 0.0294(17) 0.0016(13) 0.0151(14) 0.0008(12)
C28 0.0246(14) 0.0177(13) 0.0264(16) 0.0054(12) 0.0117(12) 0.0019(10)
C29 0.0340(17) 0.0339(17) 0.0296(18) -0.0054(14) 0.0016(14) -0.0016(13)
C30 0.062(2) 0.059(2) 0.048(2) -0.029(2) -0.0022(19) -0.0058(19)
C31 0.0473(19) 0.0343(17) 0.042(2) -0.0026(15) 0.0134(16) -0.0179(14)
C32 0.055(2) 0.055(2) 0.052(2) 0.0028(19) 0.0251(18) -0.0184(17)
C33 0.065(2) 0.0195(15) 0.044(2) -0.0022(15) 0.0032(17) 0.0042(14)
C34 0.071(3) 0.0234(16) 0.068(3) -0.0115(17) 0.034(2) -0.0004(15)
C35 0.0271(15) 0.0249(15) 0.0356(18) 0.0073(13) 0.0084(13) 0.0028(11)
C36 0.045(2) 0.058(2) 0.039(2) 0.0190(17) 0.0095(16) 0.0023(16)
C37 0.0207(14) 0.0216(14) 0.0321(17) -0.0059(13) 0.0093(12) -0.0035(11)
C38 0.0184(13) 0.0198(13) 0.0262(16) 0.0016(12) 0.0090(12) 0.0019(10)
C39 0.0292(15) 0.0186(13) 0.0203(15) 0.0004(11) 0.0144(12) 0.0007(11)
C40 0.0243(14) 0.0202(13) 0.0164(14) 0.0007(11) 0.0096(11) -0.0044(10)
C41 0.0264(16) 0.0416(18) 0.0321(18) -0.0105(14) 0.0080(13) -0.0097(13)
C42 0.0272(17) 0.051(2) 0.039(2) -0.0103(16) 0.0003(14) -0.0037(14)
C43 0.0277(16) 0.0447(18) 0.041(2) 0.0056(15) 0.0165(14) -0.0035(13)
C44 0.0448(19) 0.0421(18) 0.042(2) 0.0042(16) 0.0208(16) -0.0143(15)
C45 0.0348(17) 0.0278(15) 0.0287(17) -0.0039(13) 0.0112(13) 0.0073(12)
C46 0.0294(16) 0.0210(14) 0.049(2) -0.0039(14) 0.0154(14) 0.0018(11)
C47 0.0268(15) 0.0281(15) 0.0195(15) -0.0017(12) 0.0077(12) -0.0040(11)
C48 0.0412(18) 0.0384(17) 0.0210(16) -0.0011(14) 0.0106(13) -0.0040(13)

loop_
_atom_type_symbol
_atom_type_description
_atom_type_scat_dispersion_real
_atom_type_scat_dispersion_imag
_atom_type_scat_source
C C 0.0033 0.0016 'International Tables Vol C Tables 4.2.6.8 and 6.1.1.4'
H H 0.0000 0.0000 'International Tables Vol C Tables 4.2.6.8 and 6.1.1.4'
Cu Cu 0.3201 1.2651 'International Tables Vol C Tables 4.2.6.8 and 6.1.1.4'

loop_
_geom_angle_atom_site_label_1
_geom_angle_atom_site_label_2
_geom_angle_atom_site_label_3
_geom_angle
Cu2 Cu1 Cu3 52.353(11)
Cu2 Cu1 Cu6 104.806(15)
Cu2 Cu1 Cu8 56.867(14)
Cu4 Cu1 Cu2 100.942(15)
Cu4 Cu1 Cu3 56.719(12)
Cu4 Cu1 Cu5 112.667(15)
Cu4 Cu1 Cu6 56.838(13)
Cu4 Cu1 Cu8 108.235(15)
Cu5 Cu1 Cu2 111.297(17)
Cu5 Cu1 Cu3 101.713(15)
Cu5 Cu1 Cu6 58.453(12)
Cu5 Cu1 Cu8 56.291(13)
Cu6 Cu1 Cu3 58.298(12)
Cu8 Cu1 Cu3 58.521(12)
Cu8 Cu1 Cu6 65.262(13)
C1 Cu1 Cu2 46.89(7)
C1 Cu1 Cu3 98.01(7)
C1 Cu1 Cu4 128.35(7)
C1 Cu1 Cu5 116.57(7)
C1 Cu1 Cu6 150.02(7)
C1 Cu1 Cu8 87.19(7)
C1 Cu1 C2 34.48(9)
C2 Cu1 Cu2 72.45(6)
C2 Cu1 Cu3 123.69(6)
C2 Cu1 Cu4 160.05(6)
C2 Cu1 Cu5 87.14(6)
C2 Cu1 Cu6 142.62(6)
C2 Cu1 Cu8 84.29(6)
C13 Cu1 Cu2 145.29(8)
C13 Cu1 Cu3 106.97(7)
C13 Cu1 Cu4 50.55(7)
C13 Cu1 Cu5 99.45(8)
C13 Cu1 Cu6 77.46(7)
C13 Cu1 Cu8 142.23(7)
C13 Cu1 C1 130.55(10)
C13 Cu1 C2 126.44(10)
Cu3 Cu2 Cu1 70.707(13)
Cu3 Cu2 Cu8 67.161(12)
Cu8 Cu2 Cu1 63.244(14)
C1 Cu2 Cu1 53.01(7)
C1 Cu2 Cu3 121.83(7)
C1 Cu2 Cu8 96.18(8)
C1 Cu2 C37 173.49(11)
C37 Cu2 Cu1 127.12(8)
C37 Cu2 Cu3 56.84(8)
C37 Cu2 Cu8 89.04(8)
Cu2 Cu3 Cu1 56.940(12)
Cu2 Cu3 Cu4 100.972(15)
Cu2 Cu3 Cu6 108.571(14)
Cu2 Cu3 Cu7 113.275(15)
Cu2 Cu3 Cu8 57.470(13)
Cu4 Cu3 Cu1 52.164(12)
Cu4 Cu3 Cu6 55.326(13)
Cu4 Cu3 Cu8 102.244(15)
Cu6 Cu3 Cu1 57.952(11)
Cu7 Cu3 Cu1 99.391(15)
Cu7 Cu3 Cu4 108.191(16)
Cu7 Cu3 Cu6 54.533(14)
Cu7 Cu3 Cu8 58.342(12)
Cu8 Cu3 Cu1 56.298(12)
Cu8 Cu3 Cu6 64.251(12)
C25 Cu3 Cu1 98.27(8)
C25 Cu3 Cu2 129.24(8)
C25 Cu3 Cu4 47.15(8)
C25 Cu3 Cu6 85.39(7)
C25 Cu3 Cu7 114.20(8)
C25 Cu3 Cu8 147.35(7)
C25 Cu3 C26 34.27(10)
C25 Cu3 C37 131.33(10)
C26 Cu3 Cu1 123.40(7)
C26 Cu3 Cu2 160.94(7)
C26 Cu3 Cu4 72.53(7)
C26 Cu3 Cu6 82.87(6)
C26 Cu3 Cu7 85.76(7)
C26 Cu3 Cu8 140.80(7)
C37 Cu3 Cu1 106.22(7)
C37 Cu3 Cu2 49.57(7)
C37 Cu3 Cu4 144.57(8)
C37 Cu3 Cu6 143.18(7)
C37 Cu3 Cu7 102.59(8)
C37 Cu3 Cu8 79.27(7)
C37 Cu3 C26 127.73(9)
Cu1 Cu4 Cu3 71.116(13)
Cu1 Cu4 Cu6 68.118(13)
Cu6 Cu4 Cu3 66.213(14)
C13 Cu4 Cu1 55.76(7)
C13 Cu4 Cu3 126.44(8)
C13 Cu4 Cu6 86.86(8)
C25 Cu4 Cu1 123.00(8)
C25 Cu4 Cu3 53.51(8)
C25 Cu4 Cu6 97.71(8)
C25 Cu4 C13 174.38(12)
Cu1 Cu5 Cu6 65.509(12)
Cu8 Cu5 Cu1 65.178(14)
Cu8 Cu5 Cu6 71.139(13)
C4 Cu5 Cu1 85.04(7)
C4 Cu5 Cu6 126.53(7)
C4 Cu5 Cu8 55.87(7)
C16 Cu5 Cu1 99.73(8)
C16 Cu5 Cu6 53.28(7)
C16 Cu5 Cu8 122.53(8)
C16 Cu5 C4 173.78(11)
Cu1 Cu6 Cu3 63.750(12)
Cu1 Cu6 Cu8 56.000(12)
Cu3 Cu6 Cu8 57.439(11)
Cu4 Cu6 Cu1 55.044(12)
Cu4 Cu6 Cu3 58.461(14)
Cu4 Cu6 Cu5 108.653(15)
Cu4 Cu6 Cu8 99.428(14)
Cu5 Cu6 Cu1 56.038(12)
Cu5 Cu6 Cu3 104.081(14)
Cu5 Cu6 Cu8 52.345(11)
Cu7 Cu6 Cu1 106.041(15)
Cu7 Cu6 Cu3 57.322(13)
Cu7 Cu6 Cu4 113.922(17)
Cu7 Cu6 Cu5 100.036(15)
Cu7 Cu6 Cu8 56.332(12)
C15 Cu6 Cu1 84.89(6)
C15 Cu6 Cu3 141.35(7)
C15 Cu6 Cu4 85.61(7)
C15 Cu6 Cu5 72.30(6)
C15 Cu6 Cu7 160.46(7)
C15 Cu6 Cu8 123.20(6)
C16 Cu6 Cu1 88.10(7)
C16 Cu6 Cu3 149.64(7)
C16 Cu6 Cu4 115.52(8)
C16 Cu6 Cu5 47.10(7)
C16 Cu6 Cu7 127.29(8)
C16 Cu6 Cu8 98.22(7)
C16 Cu6 C15 35.17(10)
C16 Cu6 C28 130.09(10)
C28 Cu6 Cu1 141.50(7)
C28 Cu6 Cu3 77.89(7)
C28 Cu6 Cu4 102.65(7)
C28 Cu6 Cu5 144.23(8)
C28 Cu6 Cu7 50.27(7)
C28 Cu6 Cu8 106.24(7)
C28 Cu6 C15 127.91(9)
Cu3 Cu7 Cu8 65.342(12)
Cu6 Cu7 Cu3 68.144(15)
Cu6 Cu7 Cu8 71.738(13)
C28 Cu7 Cu3 87.41(8)
C28 Cu7 Cu6 56.32(7)
C28 Cu7 Cu8 127.51(8)
C40 Cu7 Cu3 97.38(8)
C40 Cu7 Cu6 123.14(7)
C40 Cu7 Cu8 53.21(7)
C40 Cu7 C28 174.53(11)
Cu1 Cu8 Cu3 65.182(13)
Cu1 Cu8 Cu6 58.738(11)
Cu2 Cu8 Cu1 59.889(14)
Cu2 Cu8 Cu3 55.369(12)
Cu2 Cu8 Cu6 102.150(14)
Cu2 Cu8 Cu7 109.334(15)
Cu3 Cu8 Cu6 58.310(12)
Cu5 Cu8 Cu1 58.531(14)
Cu5 Cu8 Cu2 116.364(17)
Cu5 Cu8 Cu3 108.581(15)
Cu5 Cu8 Cu6 56.516(11)
Cu5 Cu8 Cu7 99.843(14)
Cu5 Cu8 C39 159.77(6)
Cu7 Cu8 Cu1 104.587(14)
Cu7 Cu8 Cu3 56.317(13)
Cu7 Cu8 Cu6 51.930(11)
C4 Cu8 Cu1 78.13(7)
C4 Cu8 Cu2 103.13(7)
C4 Cu8 Cu3 143.09(7)
C4 Cu8 Cu5 50.03(7)
C4 Cu8 Cu6 106.22(7)
C4 Cu8 Cu7 143.80(7)
C4 Cu8 C39 128.93(9)
C39 Cu8 Cu1 140.53(6)
C39 Cu8 Cu2 83.87(6)
C39 Cu8 Cu3 82.09(6)
C39 Cu8 Cu6 121.84(6)
C39 Cu8 Cu7 71.27(6)
C40 Cu8 Cu1 150.11(7)
C40 Cu8 Cu2 113.50(7)
C40 Cu8 Cu3 86.87(7)
C40 Cu8 Cu5 127.58(7)
C40 Cu8 Cu6 98.36(7)
C40 Cu8 Cu7 47.59(7)
C40 Cu8 C4 129.92(10)
C40 Cu8 C39 33.72(9)
Cu2 C1 Cu1 80.11(9)
C2 C1 Cu1 85.04(15)
C2 C1 Cu2 127.4(2)
C2 C1 C5 120.6(2)
C5 C1 Cu1 111.76(16)
C5 C1 Cu2 111.84(18)
C1 C2 Cu1 60.47(13)
C1 C2 C3 123.4(2)
C1 C2 C7 124.1(2)
C3 C2 Cu1 101.29(15)
C3 C2 C7 112.0(2)
C7 C2 Cu1 117.63(18)
C2 C3 C9 111.3(2)
C4 C3 C2 125.6(2)
C4 C3 C9 123.0(2)
Cu5 C4 Cu8 74.10(8)
C3 C4 Cu5 123.50(19)
C3 C4 Cu8 110.90(17)
C3 C4 C11 119.5(2)
C11 C4 Cu5 109.53(17)
C11 C4 Cu8 109.66(16)
C1 C5 H5A 109.6
C1 C5 H5B 109.6
C1 C5 C6 110.2(2)
H5A C5 H5B 108.1
C6 C5 H5A 109.6
C6 C5 H5B 109.6
C5 C6 H6A 109.5
C5 C6 H6B 109.5
C5 C6 H6C 109.5
H6A C6 H6B 109.5
H6A C6 H6C 109.5
H6B C6 H6C 109.5
C2 C7 H7A 109.0
C2 C7 H7B 109.0
H7A C7 H7B 107.8
C8 C7 C2 112.8(2)
C8 C7 H7A 109.0
C8 C7 H7B 109.0
C7 C8 H8A 109.5
C7 C8 H8B 109.5
C7 C8 H8C 109.5
H8A C8 H8B 109.5
H8A C8 H8C 109.5
H8B C8 H8C 109.5
C3 C9 H9A 108.6
C3 C9 H9B 108.6
H9A C9 H9B 107.6
C10 C9 C3 114.7(2)
C10 C9 H9A 108.6
C10 C9 H9B 108.6
C9 C10 H10A 109.5
C9 C10 H10B 109.5
C9 C10 H10C 109.5
H10A C10 H10B 109.5
H10A C10 H10C 109.5
H10B C10 H10C 109.5
C4 C11 H11A 109.2
C4 C11 H11B 109.2
H11A C11 H11B 107.9
C12 C11 C4 112.0(2)
C12 C11 H11A 109.2
C12 C11 H11B 109.2
C11 C12 H12A 109.5
C11 C12 H12B 109.5
C11 C12 H12C 109.5
H12A C12 H12B 109.5
H12A C12 H12C 109.5
H12B C12 H12C 109.5
Cu4 C13 Cu1 73.69(9)
C14 C13 Cu1 114.27(19)
C14 C13 Cu4 119.1(2)
C14 C13 C17 120.1(2)
C17 C13 Cu1 107.57(17)
C17 C13 Cu4 112.41(19)
C13 C14 C15 125.6(2)
C13 C14 C19 122.6(3)
C15 C14 C19 111.8(2)
C14 C15 Cu6 103.20(16)
C14 C15 C21 112.7(2)
C16 C15 Cu6 62.03(14)
C16 C15 C14 123.1(2)
C16 C15 C21 123.4(2)
C21 C15 Cu6 115.49(18)
Cu5 C16 Cu6 79.62(9)
C15 C16 Cu5 124.14(19)
C15 C16 Cu6 82.80(16)
C15 C16 C23 121.2(2)
C23 C16 Cu5 114.66(19)
C23 C16 Cu6 111.13(17)
C13 C17 H17A 109.1
C13 C17 H17B 109.1
H17A C17 H17B 107.9
C18 C17 C13 112.4(2)
C18 C17 H17A 109.1
C18 C17 H17B 109.1
C17 C18 H18A 109.5
C17 C18 H18B 109.5
C17 C18 H18C 109.5
H18A C18 H18B 109.5
H18A C18 H18C 109.5
H18B C18 H18C 109.5
C14 C19 H19A 108.5
C14 C19 H19B 108.5
C14 C19 C20 114.9(3)
H19A C19 H19B 107.5
C20 C19 H19A 108.5
C20 C19 H19B 108.5
C19 C20 H20A 109.5
C19 C20 H20B 109.5
C19 C20 H20C 109.5
H20A C20 H20B 109.5
H20A C20 H20C 109.5
H20B C20 H20C 109.5
C15 C21 H21A 108.9
C15 C21 H21B 108.9
H21A C21 H21B 107.7
C22 C21 C15 113.3(2)
C22 C21 H21A 108.9
C22 C21 H21B 108.9
C21 C22 H22A 109.5
C21 C22 H22B 109.5
C21 C22 H22C 109.5
H22A C22 H22B 109.5
H22A C22 H22C 109.5
H22B C22 H22C 109.5
C16 C23 H23A 109.5
C16 C23 H23B 109.5
H23A C23 H23B 108.1
C24 C23 C16 110.8(2)
C24 C23 H23A 109.5
C24 C23 H23B 109.5
C23 C24 H24A 109.5
C23 C24 H24B 109.5
C23 C24 H24C 109.5
H24A C24 H24B 109.5
H24A C24 H24C 109.5
H24B C24 H24C 109.5
Cu4 C25 Cu3 79.34(9)
C26 C25 Cu3 85.42(17)
C26 C25 Cu4 127.4(2)
C26 C25 C29 120.6(2)
C29 C25 Cu3 111.48(18)
C29 C25 Cu4 111.8(2)
C25 C26 Cu3 60.31(14)
C25 C26 C27 123.0(2)
C25 C26 C31 123.5(3)
C27 C26 Cu3 102.63(16)
C27 C26 C31 112.7(2)
C31 C26 Cu3 117.4(2)
C26 C27 C33 111.7(2)
C28 C27 C26 126.1(2)
C28 C27 C33 122.2(3)
Cu7 C28 Cu6 73.41(8)
C27 C28 Cu6 112.09(19)
C27 C28 Cu7 121.61(19)
C27 C28 C35 120.4(2)
C35 C28 Cu6 108.15(17)
C35 C28 Cu7 110.77(19)
C25 C29 H29A 109.7
C25 C29 H29B 109.7
H29A C29 H29B 108.2
C30 C29 C25 109.9(2)
C30 C29 H29A 109.7
C30 C29 H29B 109.7
C29 C30 H30A 109.5
C29 C30 H30B 109.5
C29 C30 H30C 109.5
H30A C30 H30B 109.5
H30A C30 H30C 109.5
H30B C30 H30C 109.5
C26 C31 H31A 109.0
C26 C31 H31B 109.0
H31A C31 H31B 107.8
C32 C31 C26 113.0(3)
C32 C31 H31A 109.0
C32 C31 H31B 109.0
C31 C32 H32A 109.5
C31 C32 H32B 109.5
C31 C32 H32C 109.5
H32A C32 H32B 109.5
H32A C32 H32C 109.5
H32B C32 H32C 109.5
C27 C33 H33A 108.7
C27 C33 H33B 108.7
H33A C33 H33B 107.6
C34 C33 C27 114.3(3)
C34 C33 H33A 108.7
C34 C33 H33B 108.7
C33 C34 H34A 109.5
C33 C34 H34B 109.5
C33 C34 H34C 109.5
H34A C34 H34B 109.5
H34A C34 H34C 109.5
H34B C34 H34C 109.5
C28 C35 H35A 109.2
C28 C35 H35B 109.2
H35A C35 H35B 107.9
C36 C35 C28 112.3(2)
C36 C35 H35A 109.2
C36 C35 H35B 109.2
C35 C36 H36A 109.5
C35 C36 H36B 109.5
C35 C36 H36C 109.5
H36A C36 H36B 109.5
H36A C36 H36C 109.5
H36B C36 H36C 109.5
Cu2 C37 Cu3 73.60(9)
C38 C37 Cu2 122.26(19)
C38 C37 Cu3 107.76(18)
C38 C37 C41 118.9(2)
C41 C37 Cu2 114.1(2)
C41 C37 Cu3 108.78(18)
C37 C38 C39 125.6(2)
C37 C38 C43 122.0(2)
C39 C38 C43 112.3(2)
C38 C39 Cu8 102.60(16)
C38 C39 C45 111.5(2)
C40 C39 Cu8 58.23(14)
C40 C39 C38 123.5(2)
C40 C39 C45 124.4(2)
C45 C39 Cu8 118.49(17)
Cu7 C40 Cu8 79.20(9)
C39 C40 Cu7 124.61(19)
C39 C40 Cu8 88.06(17)
C39 C40 C47 121.2(2)
C47 C40 Cu7 113.71(18)
C47 C40 Cu8 110.48(16)
C37 C41 H41A 108.8
C37 C41 H41B 108.8
H41A C41 H41B 107.7
C42 C41 C37 113.7(2)
C42 C41 H41A 108.8
C42 C41 H41B 108.8
C41 C42 H42A 109.5
C41 C42 H42B 109.5
C41 C42 H42C 109.5
H42A C42 H42B 109.5
H42A C42 H42C 109.5
H42B C42 H42C 109.5
C38 C43 H43A 108.2
C38 C43 H43B 108.2
H43A C43 H43B 107.4
C44 C43 C38 116.3(2)
C44 C43 H43A 108.2
C44 C43 H43B 108.2
C43 C44 H44A 109.5
C43 C44 H44B 109.5
C43 C44 H44C 109.5
H44A C44 H44B 109.5
H44A C44 H44C 109.5
H44B C44 H44C 109.5
C39 C45 H45A 109.2
C39 C45 H45B 109.2
H45A C45 H45B 107.9
C46 C45 C39 112.0(2)
C46 C45 H45A 109.2
C46 C45 H45B 109.2
C45 C46 H46A 109.5
C45 C46 H46B 109.5
C45 C46 H46C 109.5
H46A C46 H46B 109.5
H46A C46 H46C 109.5
H46B C46 H46C 109.5
C40 C47 H47A 109.6
C40 C47 H47B 109.6
C40 C47 C48 110.1(2)
H47A C47 H47B 108.1
C48 C47 H47A 109.6
C48 C47 H47B 109.6
C47 C48 H48A 109.5
C47 C48 H48B 109.5
C47 C48 H48C 109.5
H48A C48 H48B 109.5
H48A C48 H48C 109.5
H48B C48 H48C 109.5

loop_
_geom_bond_atom_site_label_1
_geom_bond_atom_site_label_2
_geom_bond_distance
Cu1 Cu2 2.5907(5)
Cu1 Cu3 2.9176(5)
Cu1 Cu4 2.4353(4)
Cu1 Cu5 2.5131(5)
Cu1 Cu6 2.7573(5)
Cu1 Cu8 2.6742(5)
Cu1 C1 2.100(2)
Cu1 C2 2.405(2)
Cu1 C13 2.098(3)
Cu2 Cu3 2.4476(4)
Cu2 Cu8 2.5079(5)
Cu2 C1 1.920(3)
Cu2 C37 1.942(3)
Cu3 Cu4 2.5779(5)
Cu3 Cu6 2.7677(5)
Cu3 Cu7 2.5100(5)
Cu3 Cu8 2.7414(5)
Cu3 C25 2.109(3)
Cu3 C26 2.420(3)
Cu3 C37 2.136(3)
Cu4 Cu6 2.4875(5)
Cu4 C13 1.959(3)
Cu4 C25 1.923(3)
Cu5 Cu6 2.5821(4)
Cu5 Cu8 2.4510(5)
Cu5 C4 1.953(2)
Cu5 C16 1.923(3)
Cu6 Cu7 2.4287(5)
Cu6 Cu8 2.9297(4)
Cu6 C15 2.364(3)
Cu6 C16 2.104(2)
Cu6 C28 2.109(2)
Cu7 Cu8 2.5676(4)
Cu7 C28 1.949(3)
Cu7 C40 1.930(3)
Cu8 C4 2.110(2)
Cu8 C39 2.461(3)
Cu8 C40 2.093(3)
C1 C2 1.367(3)
C1 C5 1.524(4)
C2 C3 1.507(3)
C2 C7 1.523(4)
C3 C4 1.348(3)
C3 C9 1.524(3)
C4 C11 1.538(3)
C5 H5A 0.9900
C5 H5B 0.9900
C5 C6 1.537(4)
C6 H6A 0.9800
C6 H6B 0.9800
C6 H6C 0.9800
C7 H7A 0.9900
C7 H7B 0.9900
C7 C8 1.510(4)
C8 H8A 0.9800
C8 H8B 0.9800
C8 H8C 0.9800
C9 H9A 0.9900
C9 H9B 0.9900
C9 C10 1.520(4)
C10 H10A 0.9800
C10 H10B 0.9800
C10 H10C 0.9800
C11 H11A 0.9900
C11 H11B 0.9900
C11 C12 1.532(3)
C12 H12A 0.9800
C12 H12B 0.9800
C12 H12C 0.9800
C13 C14 1.353(4)
C13 C17 1.532(4)
C14 C15 1.503(4)
C14 C19 1.524(4)
C15 C16 1.372(4)
C15 C21 1.532(4)
C16 C23 1.530(4)
C17 H17A 0.9900
C17 H17B 0.9900
C17 C18 1.516(4)
C18 H18A 0.9800
C18 H18B 0.9800
C18 H18C 0.9800
C19 H19A 0.9900
C19 H19B 0.9900
C19 C20 1.525(4)
C20 H20A 0.9800
C20 H20B 0.9800
C20 H20C 0.9800
C21 H21A 0.9900
C21 H21B 0.9900
C21 C22 1.505(4)
C22 H22A 0.9800
C22 H22B 0.9800
C22 H22C 0.9800
C23 H23A 0.9900
C23 H23B 0.9900
C23 C24 1.526(4)
C24 H24A 0.9800
C24 H24B 0.9800
C24 H24C 0.9800
C25 C26 1.367(4)
C25 C29 1.531(4)
C26 C27 1.505(4)
C26 C31 1.523(4)
C27 C28 1.351(4)
C27 C33 1.535(4)
C28 C35 1.538(4)
C29 H29A 0.9900
C29 H29B 0.9900
C29 C30 1.526(4)
C30 H30A 0.9800
C30 H30B 0.9800
C30 H30C 0.9800
C31 H31A 0.9900
C31 H31B 0.9900
C31 C32 1.518(4)
C32 H32A 0.9800
C32 H32B 0.9800
C32 H32C 0.9800
C33 H33A 0.9900
C33 H33B 0.9900
C33 C34 1.505(5)
C34 H34A 0.9800
C34 H34B 0.9800
C34 H34C 0.9800
C35 H35A 0.9900
C35 H35B 0.9900
C35 C36 1.516(4)
C36 H36A 0.9800
C36 H36B 0.9800
C36 H36C 0.9800
C37 C38 1.352(4)
C37 C41 1.547(4)
C38 C39 1.506(4)
C38 C43 1.524(4)
C39 C40 1.367(4)
C39 C45 1.526(4)
C40 C47 1.524(4)
C41 H41A 0.9900
C41 H41B 0.9900
C41 C42 1.520(4)
C42 H42A 0.9800
C42 H42B 0.9800
C42 H42C 0.9800
C43 H43A 0.9900
C43 H43B 0.9900
C43 C44 1.514(4)
C44 H44A 0.9800
C44 H44B 0.9800
C44 H44C 0.9800
C45 H45A 0.9900
C45 H45B 0.9900
C45 C46 1.517(4)
C46 H46A 0.9800
C46 H46B 0.9800
C46 H46C 0.9800
C47 H47A 0.9900
C47 H47B 0.9900
C47 C48 1.530(4)
C48 H48A 0.9800
C48 H48B 0.9800
C48 H48C 0.9800
